data_7010269
loop_
_publ_author_name
'Tulloch, Arran A. D.'
'Danopoulos, Andreas A.'
'Winston, Scott'
'Kleinhenz, Sven'
'Eastham, Graham'

_publ_section_title
;
 N-Functionalised heterocyclic carbene complexes of silver
;
_journal_issue 24
_journal_name_full 'Journal of the Chemical Society, Dalton Transactions'
_journal_page_first 4499
_journal_paper_doi 10.1039/b007504n
_journal_year 2000
_chemical_formula_moiety 'C42 H44 Ag2 Cl2 N4'
_chemical_formula_sum 'C32.5 H35 Ag2 Cl3 N4'
_chemical_formula_weight 803.73
_chemical_name_common 00skl036
_chemical_name_systematic
;
a,a'-bis(3-mesityl-imidazol-2-ylidene)-o-xylene bis
(silver bromide)
;
_space_group_IT_number 14
_symmetry_cell_setting monoclinic
_symmetry_space_group_name_Hall '-P 2yab'
_symmetry_space_group_name_H-M 'P 1 21/a 1'
_atom_sites_solution_hydrogens geom
_atom_sites_solution_primary direct
_atom_sites_solution_secondary difmap
_audit_creation_method SHELXL-97
_cell_angle_alpha 90.00
_cell_angle_beta 117.4070(10)
_cell_angle_gamma 90.0000(10)
_cell_formula_units_Z 4
_cell_length_a 17.2853(3)
_cell_length_b 12.7079(3)
_cell_length_c 18.5879(4)
_cell_measurement_reflns_used 51246
_cell_measurement_temperature 150(2)
_cell_measurement_theta_max 30.508
_cell_measurement_theta_min 1.018
_cell_volume 3624.73(14)
_computing_cell_refinement 'Scalepack (Otwinowski & Minor 1997)'
_computing_data_collection 'Collect (Nonius BV, 1997-2000)'
_computing_data_reduction 'Denzo a. Scalepack (Otwinowski & Minor 1997)'
_computing_molecular_graphics 'ORTEP-3 (Farrugia, 1997)'
_computing_publication_material 'PLATON (Spek, 1990)'
_computing_structure_refinement 'SHELXL-97 (Sheldrick, 1997)'
_computing_structure_solution 'SHELXS-97 (Sheldrick, 1990)'
_diffrn_ambient_temperature 150(2)
_diffrn_detector_area_resol_mean '9.091 pixels/mm'
_diffrn_measured_fraction_theta_full 0.858
_diffrn_measured_fraction_theta_max 0.858
_diffrn_measurement_device_type 'Enraf Nonius KappaCCD area detector'
_diffrn_measurement_method '\p and \q scans to fill Ewald sphere'
_diffrn_radiation_monochromator graphite
_diffrn_radiation_source 'fine-focus sealed tube'
_diffrn_radiation_type MoK\a
_diffrn_radiation_wavelength 0.71073
_diffrn_reflns_av_R_equivalents 0.0821
_diffrn_reflns_av_sigmaI/netI 0.1081
_diffrn_reflns_limit_h_max 24
_diffrn_reflns_limit_h_min -24
_diffrn_reflns_limit_k_max 17
_diffrn_reflns_limit_k_min -14
_diffrn_reflns_limit_l_max 26
_diffrn_reflns_limit_l_min -25
_diffrn_reflns_number 35356
_diffrn_reflns_theta_full 30.50
_diffrn_reflns_theta_max 30.50
_diffrn_reflns_theta_min 1.23
_diffrn_standards_decay_% n/a
_diffrn_standards_interval_count n/a
_diffrn_standards_interval_time n/a
_diffrn_standards_number n/a
_exptl_absorpt_coefficient_mu 1.327
_exptl_absorpt_correction_T_max 0.9366
_exptl_absorpt_correction_T_min 0.8787
_exptl_absorpt_correction_type multi-scan
_exptl_absorpt_process_details
;
SORTAV - multi-scan from symmetry-related measurements (Blessing, 1995-1997)
;
_exptl_crystal_colour colorless
_exptl_crystal_density_diffrn 1.473
_exptl_crystal_density_method 'not measured'
_exptl_crystal_description prism
_exptl_crystal_F_000 1612
_exptl_crystal_size_max 0.10
_exptl_crystal_size_mid 0.10
_exptl_crystal_size_min 0.05
_refine_diff_density_max 1.982
_refine_diff_density_min -1.021
_refine_diff_density_rms 0.172
_refine_ls_extinction_method none
_refine_ls_goodness_of_fit_ref 0.980
_refine_ls_hydrogen_treatment mixed
_refine_ls_matrix_type full
_refine_ls_number_parameters 361
_refine_ls_number_reflns 9486
_refine_ls_number_restraints 0
_refine_ls_restrained_S_all 0.980
_refine_ls_R_factor_all 0.1598
_refine_ls_R_factor_gt 0.0734
_refine_ls_shift/su_max 0.034
_refine_ls_shift/su_mean 0.005
_refine_ls_structure_factor_coef Fsqd
_refine_ls_weighting_details 'calc w=1/[\s^2^(Fo^2^)+(0.1278P)^2^+0.0000P] where P=(Fo^2^+2Fc^2^)/3'
_refine_ls_weighting_scheme calc
_refine_ls_wR_factor_gt 0.2093
_refine_ls_wR_factor_ref 0.2360
_reflns_number_gt 4259
_reflns_number_total 9486
_reflns_threshold_expression >2sigma(I)
_cod_data_source_file b007504n.txt
_cod_data_source_block 11b
_cod_original_cell_volume 3624.73(13)
_cod_original_sg_symbol_H-M 'P 21/a'
_cod_original_formula_sum 'C32.50 H35 Ag2 Cl3 N4'
_cod_database_code 7010269

loop_
_symmetry_equiv_pos_as_xyz
'x, y, z'
'-x+1/2, y+1/2, -z'
'-x, -y, -z'
'x-1/2, -y-1/2, z'

loop_
_atom_site_label
_atom_site_type_symbol
_atom_site_fract_x
_atom_site_fract_y
_atom_site_fract_z
_atom_site_U_iso_or_equiv
_atom_site_adp_type
_atom_site_occupancy
_atom_site_symmetry_multiplicity
_atom_site_calc_flag
_atom_site_refinement_flags
_atom_site_disorder_assembly
_atom_site_disorder_group
Ag2 Ag 0.75713(4) 0.83276(5) 0.79553(3) 0.0669(2) Uani 1 1 d . . .
Ag1 Ag 0.17093(4) 0.76188(4) 0.56683(3) 0.0596(2) Uani 1 1 d . . .
Cl2 Cl 0.85763(10) 0.90273(13) 0.75288(9) 0.0498(4) Uani 1 1 d . . .
Cl1 Cl 0.09236(13) 0.64421(14) 0.60526(13) 0.0665(5) Uani 1 1 d . . .
N6 N 0.7468(4) 0.7323(4) 0.9398(3) 0.0547(14) Uani 1 1 d . . .
C32 C 0.8379(5) 0.7512(6) 0.9857(4) 0.063(2) Uani 1 1 d . . .
N1 N 0.2013(4) 0.9323(4) 0.4656(3) 0.0542(14) Uani 1 1 d . . .
N3 N 0.6194(4) 0.7313(5) 0.8411(3) 0.0542(14) Uani 1 1 d . . .
C9 C 0.5002(7) 1.0180(7) 0.8370(5) 0.080(2) Uani 1 1 d . . .
H9 H 0.5258 1.0617 0.8837 0.096 Uiso 1 1 calc R . .
C27 C 1.0129(6) 0.8093(9) 1.0752(5) 0.087(3) Uani 1 1 d . . .
C29 C 0.9506(6) 0.8590(8) 1.0852(5) 0.089(3) Uani 1 1 d . . .
H29 H 0.9687 0.9149 1.1235 0.107 Uiso 1 1 calc R . .
C2 C 0.7026(5) 0.7622(5) 0.8634(4) 0.0597(19) Uani 1 1 d . . .
C21 C 0.0752(5) 1.0389(5) 0.4423(4) 0.0542(17) Uani 1 1 d . . .
C12 C 0.5438(5) 0.7558(6) 0.7657(4) 0.066(2) Uani 1 1 d . . .
H12A H 0.5003 0.6989 0.7529 0.079 Uiso 1 1 calc R . .
H12B H 0.5612 0.7575 0.7219 0.079 Uiso 1 1 calc R . .
N2 N 0.3230(4) 0.8728(5) 0.5538(4) 0.0619(15) Uani 1 1 d . . .
C4 C 0.3423(4) 0.9425(6) 0.5085(4) 0.0598(19) Uani 1 1 d . . .
H4 H 0.3987 0.9590 0.5149 0.072 Uiso 1 1 calc R . .
C10 C 0.5371(5) 0.9272(6) 0.8348(4) 0.065(2) Uani 1 1 d . . .
H10 H 0.5894 0.9067 0.8806 0.078 Uiso 1 1 calc R . .
C13 C 0.6135(6) 0.6802(6) 0.9050(5) 0.073(2) Uani 1 1 d . . .
H13 H 0.5629 0.6509 0.9048 0.088 Uiso 1 1 calc R . .
C20 C -0.0112(5) 1.0609(6) 0.3959(4) 0.0615(19) Uani 1 1 d . . .
H20 H -0.0351 1.1196 0.4104 0.074 Uiso 1 1 calc R . .
C3 C 0.2670(5) 0.9830(7) 0.4534(5) 0.069(2) Uani 1 1 d . . .
H3 H 0.2592 1.0353 0.4141 0.083 Uiso 1 1 calc R . .
C11 C 0.5014(4) 0.8604(5) 0.7669(4) 0.0556(17) Uani 1 1 d . . .
C8 C 0.4227(7) 1.0483(7) 0.7692(6) 0.087(3) Uani 1 1 d . . .
H8 H 0.3953 1.1126 0.7703 0.105 Uiso 1 1 calc R . .
C16 C 0.0605(5) 0.8915(6) 0.3520(5) 0.0615(18) Uani 1 1 d . . .
C15 C 0.0969(6) 0.7996(8) 0.3301(6) 0.095(3) Uani 1 1 d . . .
H15A H 0.0520 0.7678 0.2804 0.143 Uiso 1 1 calc R . .
H15B H 0.1170 0.7480 0.3742 0.143 Uiso 1 1 calc R . .
H15C H 0.1462 0.8219 0.3213 0.143 Uiso 1 1 calc R . .
C19 C -0.1601(5) 1.0268(8) 0.2836(5) 0.088(3) Uani 1 1 d . . .
H19A H -0.1726 1.0891 0.3076 0.132 Uiso 1 1 calc R . .
H19B H -0.1943 0.9670 0.2868 0.132 Uiso 1 1 calc R . .
H19C H -0.1757 1.0409 0.2267 0.132 Uiso 1 1 calc R . .
C24 C 0.8715(6) 0.6040(8) 0.9174(6) 0.093(3) Uani 1 1 d . . .
H24A H 0.9234 0.5730 0.9172 0.139 Uiso 1 1 calc R . .
H24B H 0.8315 0.6283 0.8627 0.139 Uiso 1 1 calc R . .
H24C H 0.8424 0.5511 0.9347 0.139 Uiso 1 1 calc R . .
C31 C 0.7945(7) 0.8980(8) 1.0583(6) 0.109(3) Uani 1 1 d . . .
H31A H 0.7373 0.8673 1.0233 0.163 Uiso 1 1 calc R . .
H31B H 0.7948 0.9721 1.0441 0.163 Uiso 1 1 calc R . .
H31C H 0.8062 0.8927 1.1151 0.163 Uiso 1 1 calc R . .
C14 C 0.6964(5) 0.6814(7) 0.9680(5) 0.070(2) Uani 1 1 d . . .
H14 H 0.7151 0.6527 1.0206 0.083 Uiso 1 1 calc R . .
C6 C 0.4255(5) 0.8910(6) 0.6976(5) 0.0616(19) Uani 1 1 d . . .
C7 C 0.3855(6) 0.9846(6) 0.7000(5) 0.072(2) Uani 1 1 d . . .
H7 H 0.3329 1.0055 0.6547 0.087 Uiso 1 1 calc R . .
C23 C 0.1094(5) 0.9527(5) 0.4187(4) 0.0544(17) Uani 1 1 d . . .
C18 C -0.0660(5) 1.0015(6) 0.3285(5) 0.064(2) Uani 1 1 d . . .
C30 C 0.8647(7) 0.8384(6) 1.0468(5) 0.075(2) Uani 1 1 d . . .
C1 C 0.2371(5) 0.8629(5) 0.5278(4) 0.0516(16) Uani 1 1 d . . .
C26 C 0.9874(6) 0.7244(8) 1.0202(5) 0.077(2) Uani 1 1 d . . .
H26 H 1.0302 0.6856 1.0130 0.092 Uiso 1 1 calc R . .
C17 C -0.0289(5) 0.9183(7) 0.3094(5) 0.072(2) Uani 1 1 d . . .
H17 H -0.0655 0.8756 0.2646 0.086 Uiso 1 1 calc R . .
C5 C 0.3879(5) 0.8213(6) 0.6268(4) 0.0589(18) Uani 1 1 d . . .
H5A H 0.4354 0.7942 0.6162 0.071 Uiso 1 1 calc R . .
H5B H 0.3605 0.7603 0.6393 0.071 Uiso 1 1 calc R . .
C25 C 0.8985(5) 0.6967(7) 0.9756(4) 0.0640(19) Uani 1 1 d . . .
C22 C 0.1298(6) 1.1057(7) 0.5120(5) 0.081(2) Uani 1 1 d . . .
H22A H 0.0941 1.1618 0.5176 0.121 Uiso 1 1 calc R . .
H22B H 0.1768 1.1368 0.5035 0.121 Uiso 1 1 calc R . .
H22C H 0.1549 1.0629 0.5614 0.121 Uiso 1 1 calc R . .
C28 C 1.1066(7) 0.8383(11) 1.1195(6) 0.137(5) Uani 1 1 d . . .
H28A H 1.1138 0.8983 1.1552 0.205 Uiso 1 1 calc R . .
H28B H 1.1277 0.8575 1.0805 0.205 Uiso 1 1 calc R . .
H28C H 1.1402 0.7783 1.1520 0.205 Uiso 1 1 calc R . .

loop_
_atom_site_aniso_label
_atom_site_aniso_U_11
_atom_site_aniso_U_22
_atom_site_aniso_U_33
_atom_site_aniso_U_23
_atom_site_aniso_U_13
_atom_site_aniso_U_12
Ag2 0.0702(4) 0.0744(4) 0.0647(4) 0.0149(3) 0.0384(3) 0.0078(3)
Ag1 0.0608(4) 0.0575(4) 0.0718(4) 0.0094(3) 0.0401(3) 0.0046(3)
Cl2 0.0431(9) 0.0660(10) 0.0516(9) 0.0198(8) 0.0316(8) 0.0052(8)
Cl1 0.0719(12) 0.0572(11) 0.0978(14) 0.0087(9) 0.0624(12) 0.0022(9)
N6 0.050(3) 0.068(4) 0.043(3) 0.015(3) 0.019(3) 0.006(3)
C32 0.064(5) 0.075(5) 0.049(4) 0.010(4) 0.024(4) -0.004(4)
N1 0.052(3) 0.052(3) 0.063(4) 0.005(3) 0.030(3) -0.001(3)
N3 0.043(3) 0.073(4) 0.051(3) 0.002(3) 0.025(3) 0.003(3)
C9 0.110(7) 0.063(5) 0.078(6) -0.003(4) 0.052(6) -0.003(5)
C27 0.052(5) 0.140(9) 0.054(5) 0.004(5) 0.012(4) -0.015(6)
C29 0.070(6) 0.122(8) 0.061(5) -0.028(5) 0.018(5) -0.041(6)
C2 0.070(5) 0.054(4) 0.052(4) -0.001(3) 0.025(4) 0.008(4)
C21 0.060(5) 0.051(4) 0.049(4) 0.011(3) 0.023(4) 0.010(3)
C12 0.054(5) 0.081(5) 0.063(5) 0.001(4) 0.026(4) 0.003(4)
N2 0.040(3) 0.076(4) 0.071(4) 0.012(3) 0.026(3) 0.005(3)
C4 0.041(4) 0.085(5) 0.048(4) 0.005(4) 0.016(3) -0.006(4)
C10 0.069(5) 0.074(5) 0.056(4) 0.004(4) 0.031(4) 0.009(4)
C13 0.066(5) 0.084(6) 0.075(5) 0.005(4) 0.039(5) 0.008(4)
C20 0.070(5) 0.055(4) 0.067(5) 0.011(4) 0.038(4) 0.015(4)
C3 0.066(5) 0.083(6) 0.067(5) 0.006(4) 0.039(4) -0.015(4)
C11 0.046(4) 0.056(4) 0.066(5) 0.006(4) 0.027(4) 0.004(3)
C8 0.126(8) 0.058(5) 0.102(7) -0.002(5) 0.074(7) 0.018(5)
C16 0.055(5) 0.058(4) 0.070(5) -0.010(4) 0.028(4) -0.005(4)
C15 0.088(7) 0.094(7) 0.105(7) -0.036(6) 0.046(6) 0.002(6)
C19 0.056(5) 0.109(7) 0.079(6) 0.017(5) 0.014(4) 0.016(5)
C24 0.073(6) 0.101(7) 0.104(7) -0.018(6) 0.041(5) 0.013(5)
C31 0.125(9) 0.091(7) 0.093(7) -0.031(6) 0.035(6) -0.006(6)
C14 0.070(5) 0.091(6) 0.059(5) 0.011(4) 0.039(4) 0.010(5)
C6 0.074(5) 0.059(5) 0.073(5) 0.004(4) 0.052(4) -0.002(4)
C7 0.084(6) 0.056(5) 0.084(6) 0.020(4) 0.045(5) 0.022(4)
C23 0.055(4) 0.056(4) 0.055(4) 0.015(3) 0.027(4) 0.006(3)
C18 0.071(5) 0.064(5) 0.067(5) 0.017(4) 0.040(4) 0.015(4)
C30 0.108(7) 0.064(5) 0.059(5) -0.003(4) 0.044(5) -0.002(5)
C1 0.059(5) 0.051(4) 0.049(4) 0.013(3) 0.028(3) 0.012(3)
C26 0.060(5) 0.108(7) 0.061(5) 0.008(5) 0.026(4) -0.002(5)
C17 0.060(5) 0.088(6) 0.058(5) 0.003(4) 0.020(4) -0.010(4)
C5 0.057(4) 0.066(5) 0.059(4) 0.000(4) 0.031(4) 0.003(4)
C25 0.054(5) 0.083(5) 0.054(4) 0.008(4) 0.024(4) 0.001(4)
C22 0.089(6) 0.073(5) 0.075(5) -0.008(4) 0.034(5) 0.010(5)
C28 0.095(8) 0.241(16) 0.066(6) -0.038(7) 0.030(6) -0.062(9)

loop_
_atom_type_symbol
_atom_type_description
_atom_type_scat_dispersion_real
_atom_type_scat_dispersion_imag
_atom_type_scat_source
C C 0.0033 0.0016 'International Tables Vol C Tables 4.2.6.8 and 6.1.1.4'
H H 0.0000 0.0000 'International Tables Vol C Tables 4.2.6.8 and 6.1.1.4'
Ag Ag -0.8971 1.1015 'International Tables Vol C Tables 4.2.6.8 and 6.1.1.4'
Cl Cl 0.1484 0.1585 'International Tables Vol C Tables 4.2.6.8 and 6.1.1.4'
N N 0.0061 0.0033 'International Tables Vol C Tables 4.2.6.8 and 6.1.1.4'

loop_
_geom_angle_atom_site_label_1
_geom_angle_atom_site_label_2
_geom_angle_atom_site_label_3
_geom_angle
_geom_angle_site_symmetry_1
_geom_angle_site_symmetry_3
_geom_angle_publ_flag
C2 Ag2 Cl2 163.3(2) . . ?
C1 Ag1 Cl1 177.4(2) . . ?
C2 N6 C14 113.1(7) . . ?
C2 N6 C32 121.8(6) . . ?
C14 N6 C32 125.0(6) . . ?
C25 C32 N6 123.4(7) . . ?
C25 C32 C30 119.9(8) . . ?
N6 C32 C30 116.7(7) . . ?
C1 N1 C3 110.4(6) . . ?
C1 N1 C23 125.2(5) . . ?
C3 N1 C23 124.3(6) . . ?
C2 N3 C13 110.9(6) . . ?
C2 N3 C12 126.2(6) . . ?
C13 N3 C12 122.6(6) . . ?
C10 C9 C8 118.9(8) . . ?
C10 C9 H9 120.6 . . ?
C8 C9 H9 120.6 . . ?
C29 C27 C26 117.4(8) . . ?
C29 C27 C28 123.4(10) . . ?
C26 C27 C28 119.2(10) . . ?
C27 C29 C30 126.8(9) . . ?
C27 C29 H29 116.6 . . ?
C30 C29 H29 116.6 . . ?
N6 C2 N3 104.5(6) . . ?
N6 C2 Ag2 125.0(6) . . ?
N3 C2 Ag2 130.4(5) . . ?
C20 C21 C23 117.1(7) . . ?
C20 C21 C22 120.6(7) . . ?
C23 C21 C22 122.2(7) . . ?
N3 C12 C11 113.6(6) . . ?
N3 C12 H12A 108.8 . . ?
C11 C12 H12A 108.8 . . ?
N3 C12 H12B 108.8 . . ?
C11 C12 H12B 108.8 . . ?
H12A C12 H12B 107.7 . . ?
C1 N2 C4 112.5(6) . . ?
C1 N2 C5 123.0(6) . . ?
C4 N2 C5 124.3(6) . . ?
C3 C4 N2 107.2(6) . . ?
C3 C4 H4 126.4 . . ?
N2 C4 H4 126.4 . . ?
C9 C10 C11 122.3(8) . . ?
C9 C10 H10 118.9 . . ?
C11 C10 H10 118.9 . . ?
C14 C13 N3 105.3(7) . . ?
C14 C13 H13 127.3 . . ?
N3 C13 H13 127.3 . . ?
C21 C20 C18 123.4(7) . . ?
C21 C20 H20 118.3 . . ?
C18 C20 H20 118.3 . . ?
C4 C3 N1 105.8(6) . . ?
C4 C3 H3 127.1 . . ?
N1 C3 H3 127.1 . . ?
C6 C11 C10 119.6(7) . . ?
C6 C11 C12 118.8(6) . . ?
C10 C11 C12 121.6(6) . . ?
C7 C8 C9 120.6(8) . . ?
C7 C8 H8 119.7 . . ?
C9 C8 H8 119.7 . . ?
C23 C16 C17 115.4(7) . . ?
C23 C16 C15 122.3(7) . . ?
C17 C16 C15 122.2(7) . . ?
C16 C15 H15A 109.5 . . ?
C16 C15 H15B 109.5 . . ?
H15A C15 H15B 109.5 . . ?
C16 C15 H15C 109.5 . . ?
H15A C15 H15C 109.5 . . ?
H15B C15 H15C 109.5 . . ?
C18 C19 H19A 109.5 . . ?
C18 C19 H19B 109.5 . . ?
H19A C19 H19B 109.5 . . ?
C18 C19 H19C 109.5 . . ?
H19A C19 H19C 109.5 . . ?
H19B C19 H19C 109.5 . . ?
C25 C24 H24A 109.5 . . ?
C25 C24 H24B 109.5 . . ?
H24A C24 H24B 109.5 . . ?
C25 C24 H24C 109.5 . . ?
H24A C24 H24C 109.5 . . ?
H24B C24 H24C 109.5 . . ?
C30 C31 H31A 109.5 . . ?
C30 C31 H31B 109.5 . . ?
H31A C31 H31B 109.5 . . ?
C30 C31 H31C 109.5 . . ?
H31A C31 H31C 109.5 . . ?
H31B C31 H31C 109.5 . . ?
N6 C14 C13 106.1(7) . . ?
N6 C14 H14 126.9 . . ?
C13 C14 H14 126.9 . . ?
C7 C6 C11 118.5(7) . . ?
C7 C6 C5 121.7(7) . . ?
C11 C6 C5 119.7(7) . . ?
C6 C7 C8 120.1(8) . . ?
C6 C7 H7 120.0 . . ?
C8 C7 H7 120.0 . . ?
C16 C23 C21 123.3(7) . . ?
C16 C23 N1 119.5(6) . . ?
C21 C23 N1 117.1(6) . . ?
C17 C18 C20 116.5(7) . . ?
C17 C18 C19 123.1(8) . . ?
C20 C18 C19 120.3(7) . . ?
C29 C30 C32 115.4(8) . . ?
C29 C30 C31 125.7(8) . . ?
C32 C30 C31 118.9(8) . . ?
N2 C1 N1 104.0(6) . . ?
N2 C1 Ag1 129.3(5) . . ?
N1 C1 Ag1 126.6(5) . . ?
C27 C26 C25 120.6(9) . . ?
C27 C26 H26 119.7 . . ?
C25 C26 H26 119.7 . . ?
C18 C17 C16 124.2(8) . . ?
C18 C17 H17 117.9 . . ?
C16 C17 H17 117.9 . . ?
N2 C5 C6 113.4(6) . . ?
N2 C5 H5A 108.9 . . ?
C6 C5 H5A 108.9 . . ?
N2 C5 H5B 108.9 . . ?
C6 C5 H5B 108.9 . . ?
H5A C5 H5B 107.7 . . ?
C32 C25 C26 119.9(8) . . ?
C32 C25 C24 119.8(7) . . ?
C26 C25 C24 120.3(8) . . ?
C21 C22 H22A 109.5 . . ?
C21 C22 H22B 109.5 . . ?
H22A C22 H22B 109.5 . . ?
C21 C22 H22C 109.5 . . ?
H22A C22 H22C 109.5 . . ?
H22B C22 H22C 109.5 . . ?
C27 C28 H28A 109.5 . . ?
C27 C28 H28B 109.5 . . ?
H28A C28 H28B 109.5 . . ?
C27 C28 H28C 109.5 . . ?
H28A C28 H28C 109.5 . . ?
H28B C28 H28C 109.5 . . ?

loop_
_geom_bond_atom_site_label_1
_geom_bond_atom_site_label_2
_geom_bond_distance
_geom_bond_site_symmetry_2
_geom_bond_publ_flag
Ag2 C2 2.092(8) . ?
Ag2 Cl2 2.3886(15) . ?
Ag1 C1 2.061(7) . ?
Ag1 Cl1 2.3419(18) . ?
N6 C2 1.321(8) . ?
N6 C14 1.368(9) . ?
N6 C32 1.424(9) . ?
C32 C25 1.339(11) . ?
C32 C30 1.500(11) . ?
N1 C1 1.355(8) . ?
N1 C3 1.412(9) . ?
N1 C23 1.442(8) . ?
N3 C2 1.360(9) . ?
N3 C13 1.397(9) . ?
N3 C12 1.443(9) . ?
C9 C10 1.328(10) . ?
C9 C8 1.407(12) . ?
C9 H9 0.9500 . ?
C27 C29 1.333(13) . ?
C27 C26 1.411(13) . ?
C27 C28 1.487(12) . ?
C29 C30 1.343(12) . ?
C29 H29 0.9500 . ?
C21 C20 1.366(9) . ?
C21 C23 1.407(9) . ?
C21 C22 1.472(10) . ?
C12 C11 1.523(10) . ?
C12 H12A 0.9900 . ?
C12 H12B 0.9900 . ?
N2 C1 1.339(8) . ?
N2 C4 1.365(9) . ?
N2 C5 1.458(9) . ?
C4 C3 1.334(10) . ?
C4 H4 0.9500 . ?
C10 C11 1.407(10) . ?
C10 H10 0.9500 . ?
C13 C14 1.371(11) . ?
C13 H13 0.9500 . ?
C20 C18 1.394(10) . ?
C20 H20 0.9500 . ?
C3 H3 0.9500 . ?
C11 C6 1.405(10) . ?
C8 C7 1.400(12) . ?
C8 H8 0.9500 . ?
C16 C23 1.375(10) . ?
C16 C17 1.415(10) . ?
C16 C15 1.470(11) . ?
C15 H15A 0.9800 . ?
C15 H15B 0.9800 . ?
C15 H15C 0.9800 . ?
C19 C18 1.481(10) . ?
C19 H19A 0.9800 . ?
C19 H19B 0.9800 . ?
C19 H19C 0.9800 . ?
C24 C25 1.520(12) . ?
C24 H24A 0.9800 . ?
C24 H24B 0.9800 . ?
C24 H24C 0.9800 . ?
C31 C30 1.528(13) . ?
C31 H31A 0.9800 . ?
C31 H31B 0.9800 . ?
C31 H31C 0.9800 . ?
C14 H14 0.9500 . ?
C6 C7 1.386(10) . ?
C6 C5 1.467(10) . ?
C7 H7 0.9500 . ?
C18 C17 1.367(11) . ?
C26 C25 1.414(11) . ?
C26 H26 0.9500 . ?
C17 H17 0.9500 . ?
C5 H5A 0.9900 . ?
C5 H5B 0.9900 . ?
C22 H22A 0.9800 . ?
C22 H22B 0.9800 . ?
C22 H22C 0.9800 . ?
C28 H28A 0.9800 . ?
C28 H28B 0.9800 . ?
C28 H28C 0.9800 . ?

loop_
_geom_torsion_atom_site_label_1
_geom_torsion_atom_site_label_2
_geom_torsion_atom_site_label_3
_geom_torsion_atom_site_label_4
_geom_torsion
_geom_torsion_site_symmetry_1
_geom_torsion_site_symmetry_2
_geom_torsion_site_symmetry_3
_geom_torsion_site_symmetry_4
_geom_torsion_publ_flag
C2 N6 C32 C25 -74.5(10) . . . . ?
C14 N6 C32 C25 104.4(9) . . . . ?
C2 N6 C32 C30 104.4(8) . . . . ?
C14 N6 C32 C30 -76.7(9) . . . . ?
C26 C27 C29 C30 -1.6(16) . . . . ?
C28 C27 C29 C30 179.0(10) . . . . ?
C14 N6 C2 N3 1.2(8) . . . . ?
C32 N6 C2 N3 -179.7(6) . . . . ?
C14 N6 C2 Ag2 -175.5(5) . . . . ?
C32 N6 C2 Ag2 3.5(9) . . . . ?
C13 N3 C2 N6 -1.0(8) . . . . ?
C12 N3 C2 N6 172.8(6) . . . . ?
C13 N3 C2 Ag2 175.5(5) . . . . ?
C12 N3 C2 Ag2 -10.6(11) . . . . ?
Cl2 Ag2 C2 N6 5.3(11) . . . . ?
Cl2 Ag2 C2 N3 -170.6(4) . . . . ?
C2 N3 C12 C11 -86.6(8) . . . . ?
C13 N3 C12 C11 86.5(8) . . . . ?
C1 N2 C4 C3 2.9(9) . . . . ?
C5 N2 C4 C3 -172.1(7) . . . . ?
C8 C9 C10 C11 0.1(13) . . . . ?
C2 N3 C13 C14 0.5(8) . . . . ?
C12 N3 C13 C14 -173.6(7) . . . . ?
C23 C21 C20 C18 1.2(10) . . . . ?
C22 C21 C20 C18 179.2(7) . . . . ?
N2 C4 C3 N1 -2.0(8) . . . . ?
C1 N1 C3 C4 0.5(8) . . . . ?
C23 N1 C3 C4 -180.0(6) . . . . ?
C9 C10 C11 C6 1.9(11) . . . . ?
C9 C10 C11 C12 -179.2(7) . . . . ?
N3 C12 C11 C6 -177.9(6) . . . . ?
N3 C12 C11 C10 3.2(10) . . . . ?
C10 C9 C8 C7 -0.8(13) . . . . ?
C2 N6 C14 C13 -1.0(9) . . . . ?
C32 N6 C14 C13 -179.9(7) . . . . ?
N3 C13 C14 N6 0.3(8) . . . . ?
C10 C11 C6 C7 -3.1(10) . . . . ?
C12 C11 C6 C7 177.9(7) . . . . ?
C10 C11 C6 C5 -179.8(7) . . . . ?
C12 C11 C6 C5 1.2(10) . . . . ?
C11 C6 C7 C8 2.4(11) . . . . ?
C5 C6 C7 C8 179.1(7) . . . . ?
C9 C8 C7 C6 -0.5(13) . . . . ?
C17 C16 C23 C21 -2.5(11) . . . . ?
C15 C16 C23 C21 -177.8(8) . . . . ?
C17 C16 C23 N1 -179.4(6) . . . . ?
C15 C16 C23 N1 5.2(11) . . . . ?
C20 C21 C23 C16 0.5(10) . . . . ?
C22 C21 C23 C16 -177.5(7) . . . . ?
C20 C21 C23 N1 177.5(6) . . . . ?
C22 C21 C23 N1 -0.5(10) . . . . ?
C1 N1 C23 C16 -87.2(8) . . . . ?
C3 N1 C23 C16 93.3(8) . . . . ?
C1 N1 C23 C21 95.6(8) . . . . ?
C3 N1 C23 C21 -83.9(8) . . . . ?
C21 C20 C18 C17 -0.6(11) . . . . ?
C21 C20 C18 C19 176.9(7) . . . . ?
C27 C29 C30 C32 -1.0(14) . . . . ?
C27 C29 C30 C31 -178.9(10) . . . . ?
C25 C32 C30 C29 3.2(11) . . . . ?
N6 C32 C30 C29 -175.7(7) . . . . ?
C25 C32 C30 C31 -178.8(8) . . . . ?
N6 C32 C30 C31 2.3(10) . . . . ?
C4 N2 C1 N1 -2.5(8) . . . . ?
C5 N2 C1 N1 172.6(6) . . . . ?
C4 N2 C1 Ag1 174.7(5) . . . . ?
C5 N2 C1 Ag1 -10.2(10) . . . . ?
C3 N1 C1 N2 1.2(7) . . . . ?
C23 N1 C1 N2 -178.4(6) . . . . ?
C3 N1 C1 Ag1 -176.2(5) . . . . ?
C23 N1 C1 Ag1 4.3(9) . . . . ?
Cl1 Ag1 C1 N2 -122(4) . . . . ?
Cl1 Ag1 C1 N1 54(5) . . . . ?
C29 C27 C26 C25 2.3(13) . . . . ?
C28 C27 C26 C25 -178.4(9) . . . . ?
C20 C18 C17 C16 -1.7(11) . . . . ?
C19 C18 C17 C16 -179.1(7) . . . . ?
C23 C16 C17 C18 3.2(11) . . . . ?
C15 C16 C17 C18 178.5(9) . . . . ?
C1 N2 C5 C6 -99.3(8) . . . . ?
C4 N2 C5 C6 75.2(9) . . . . ?
C7 C6 C5 N2 17.3(10) . . . . ?
C11 C6 C5 N2 -166.1(6) . . . . ?
N6 C32 C25 C26 176.2(7) . . . . ?
C30 C32 C25 C26 -2.6(11) . . . . ?
N6 C32 C25 C24 -4.9(12) . . . . ?
C30 C32 C25 C24 176.3(7) . . . . ?
C27 C26 C25 C32 -0.1(12) . . . . ?
C27 C26 C25 C24 -179.0(8) . . . . ?
